data_7064187
loop_
_publ_author_name
'Hu, Jinlin'
'Qi, Zhichao'
'Zhang, Lianghui'
'Liang, Xiangming'
'Lin, Junqi'
'Ruan, Zhijun'
'Liu, Shanshan'

_publ_section_title
;
 Electrocatalytic water oxidation by nickel complexes: The effect of
 coordination number and ligand backbone structure on catalytic properties
;
_journal_name_full 'New Journal of Chemistry'
_journal_paper_doi 10.1039/D5NJ03749B
_journal_year 2026
_chemical_formula_moiety 'C24 H30 N6 Ni, 2(Cl O4), C2 H3 N'
_chemical_formula_sum 'C26 H33 Cl2 N7 Ni O8'
_chemical_formula_weight 701.193
_space_group_crystal_system monoclinic
_space_group_IT_number 14
_space_group_name_Hall '-P 2ybc'
_space_group_name_H-M_alt 'P 1 21/c 1'
_symmetry_Int_Tables_number 14
_atom_sites_solution_primary iterative
_audit_creation_date 2024-12-18
_audit_creation_method
;
Olex2 1.5-beta
(compiled 2024.02.16 svn.r378c4104 for OlexSys, GUI svn.r6928)
;
_audit_update_record
;
2025-05-16 deposited with the CCDC.	2025-12-09 downloaded from the CCDC.
;
_cell_angle_alpha 90
_cell_angle_beta 112.985(1)
_cell_angle_gamma 90
_cell_formula_units_Z 4
_cell_length_a 16.7337(6)
_cell_length_b 14.1267(4)
_cell_length_c 13.8407(5)
_cell_measurement_reflns_used 9906
_cell_measurement_temperature 298(2)
_cell_measurement_theta_max 27.23
_cell_measurement_theta_min 3.01
_cell_volume 3012.07(18)
_computing_cell_refinement 'SAINT V8.40B (?, 2016)'
_computing_data_reduction 'SAINT V8.40B (?, 2016)'
_computing_molecular_graphics 'Olex2 1.5-beta (Dolomanov et al., 2009)'
_computing_publication_material 'Olex2 1.5-beta (Dolomanov et al., 2009)'
_computing_structure_refinement 'olex2.refine 1.5-beta (Bourhis et al., 2015)'
_computing_structure_solution 'olex2.solve 1.5-beta (Bourhis et al., 2015)'
_diffrn_ambient_temperature 298.00
_diffrn_measured_fraction_theta_full 0.9837
_diffrn_measured_fraction_theta_max 0.9872
_diffrn_measurement_device_type 'Bruker APEX-II CCD'
_diffrn_measurement_method '\f and \w scans'
_diffrn_radiation_type 'Mo K\a'
_diffrn_radiation_wavelength 0.71073
_diffrn_reflns_av_R_equivalents 0.1052
_diffrn_reflns_av_unetI/netI 0.0528
_diffrn_reflns_Laue_measured_fraction_full 0.9837
_diffrn_reflns_Laue_measured_fraction_max 0.9872
_diffrn_reflns_limit_h_max 22
_diffrn_reflns_limit_h_min -22
_diffrn_reflns_limit_k_max 18
_diffrn_reflns_limit_k_min -18
_diffrn_reflns_limit_l_max 18
_diffrn_reflns_limit_l_min -18
_diffrn_reflns_number 61263
_diffrn_reflns_point_group_measured_fraction_full 0.9837
_diffrn_reflns_point_group_measured_fraction_max 0.9872
_diffrn_reflns_theta_full 25.2417
_diffrn_reflns_theta_max 28.31
_diffrn_reflns_theta_min 1.96
_diffrn_source_current 1.4
_diffrn_source_power 0.07
_diffrn_source_voltage 50.0
_diffrn_standards_number 0
_exptl_absorpt_coefficient_mu 0.882
_exptl_absorpt_correction_T_max 0.7457
_exptl_absorpt_correction_T_min 0.6386
_exptl_absorpt_correction_type multi-scan
_exptl_absorpt_process_details
;
SADABS-2016/2 (Bruker,2016/2) was used for absorption correction.
wR2(int) was 0.1339 before and 0.0827 after correction.
The Ratio of minimum to maximum transmission is 0.8564.
The \l/2 correction factor is Not present.
;
_exptl_crystal_density_diffrn 1.546
_exptl_crystal_description platy
_exptl_crystal_F_000 1459.622
_exptl_crystal_size_max 0.32
_exptl_crystal_size_mid 0.28
_exptl_crystal_size_min 0.26
_refine_diff_density_max 0.8482
_refine_diff_density_min -0.5307
_refine_diff_density_rms 0.0869
_refine_ls_d_res_high 0.7493
_refine_ls_d_res_low 10.4118
_refine_ls_goodness_of_fit_ref 1.0206
_refine_ls_hydrogen_treatment constr
_refine_ls_matrix_type full
_refine_ls_number_constraints 55
_refine_ls_number_parameters 398
_refine_ls_number_reflns 7399
_refine_ls_number_restraints 0
_refine_ls_restrained_S_all 1.0206
_refine_ls_R_factor_all 0.0751
_refine_ls_R_factor_gt 0.0522
_refine_ls_shift/su_max 0.0009
_refine_ls_shift/su_mean 0.0000
_refine_ls_structure_factor_coef Fsqd
_refine_ls_weighting_details 'w=1/[\s^2^(Fo^2^)+(0.0690P)^2^+2.6393P] where P=(Fo^2^+2Fc^2^)/3'
_refine_ls_weighting_scheme calc
_refine_ls_wR_factor_gt 0.1323
_refine_ls_wR_factor_ref 0.1519
_reflns_Friedel_coverage 0.0
_reflns_limit_h_max 20
_reflns_limit_h_min -22
_reflns_limit_k_max 18
_reflns_limit_k_min 0
_reflns_limit_l_max 18
_reflns_limit_l_min 0
_reflns_number_gt 5426
_reflns_number_total 7399
_reflns_threshold_expression I>=2u(I)
_cod_data_source_file d5nj03749b2.cif
_cod_data_source_block t
_cod_database_code 7064187
_olex2_refinement_description
;
1. Fixed Uiso
 At 1.2 times of:
  All C(H) groups, All C(H,H) groups
 At 1.5 times of:
  All C(H,H,H) groups
2.a Secondary CH2 refined with riding coordinates:
 C5(H5a,H5b), C6(H6a,H6b), C7(H7a,H7b), C13(H13a,H13b), C14(H14a,H14b),
 C15(H15a,H15b), C21(H21a,H21b), C22(H22a,H22b), C23(H23a,H23b)
2.b Aromatic/amide H refined with riding coordinates:
 C9(H9), C10(H10), C11(H11), C12(H12), C17(H17), C18(H18), C19(H19), C20(H20),
 C25(H25), C26(H26), C27(H27), C28(H28)
2.c Idealised Me refined as rotating group:
 C30(H30a,H30b,H30c)
;
_olex2_submission_special_instructions 'No special instructions were received'

loop_
_space_group_symop_id
_space_group_symop_operation_xyz
1 x,y,z
2 -x,y+1/2,-z+1/2
3 -x,-y,-z
4 x,-y-1/2,z-1/2

loop_
_atom_site_label
_atom_site_type_symbol
_atom_site_fract_x
_atom_site_fract_y
_atom_site_fract_z
_atom_site_U_iso_or_equiv
_atom_site_adp_type
_atom_site_occupancy
_atom_site_refinement_flags_posn
Ni1 Ni 0.28662(2) 0.51822(2) 0.64316(3) 0.03293(12) Uani 1.000000 .
Cl1 Cl 0.46121(5) 0.22712(6) 0.98822(6) 0.0520(2) Uani 1.000000 .
Cl2 Cl -0.00248(6) 0.71506(6) 0.19321(8) 0.0631(2) Uani 1.000000 .
N1 N 0.15997(15) 0.56485(18) 0.55184(19) 0.0419(5) Uani 1.000000 .
N2 N 0.31131(15) 0.66221(16) 0.67875(19) 0.0386(5) Uani 1.000000 .
N3 N 0.24261(16) 0.52004(17) 0.76632(19) 0.0396(5) Uani 1.000000 .
N4 N 0.25984(16) 0.37583(17) 0.64633(19) 0.0412(5) Uani 1.000000 .
N5 N 0.29322(16) 0.52106(17) 0.49572(19) 0.0403(5) Uani 1.000000 .
N6 N 0.1767(3) 0.9586(3) 0.5143(3) 0.0903(12) Uani 1.000000 .
O2 O 0.5378(3) 0.2771(4) 1.0117(3) 0.141(2) Uani 1.000000 .
O3 O 0.3883(3) 0.2852(3) 0.9610(3) 0.1299(17) Uani 1.000000 .
O1 O 0.4676(2) 0.1771(2) 1.0799(3) 0.0917(10) Uani 1.000000 .
O4 O 0.4503(3) 0.1643(3) 0.9044(3) 0.1109(13) Uani 1.000000 .
C5 C 0.1592(2) 0.6702(2) 0.5506(3) 0.0512(8) Uani 1.000000 .
H5a H 0.1238(2) 0.6919(2) 0.4804(3) 0.0615(9) Uiso 1.000000 R
H5b H 0.1328(2) 0.6929(2) 0.5975(3) 0.0615(9) Uiso 1.000000 R
C6 C 0.2504(2) 0.7123(2) 0.5843(3) 0.0489(7) Uani 1.000000 .
H6a H 0.2489(2) 0.7791(2) 0.5999(3) 0.0587(9) Uiso 1.000000 R
H6b H 0.2703(2) 0.7063(2) 0.5275(3) 0.0587(9) Uiso 1.000000 R
C7 C 0.40281(19) 0.6785(2) 0.6952(3) 0.0442(7) Uani 1.000000 .
H7a H 0.40717(19) 0.6873(2) 0.6279(3) 0.0530(8) Uiso 1.000000 R
H7b H 0.42369(19) 0.7356(2) 0.7363(3) 0.0530(8) Uiso 1.000000 R
N7 N 0.41845(15) 0.51040(16) 0.73416(18) 0.0361(5) Uani 1.000000 .
C8 C 0.45852(17) 0.59524(19) 0.7518(2) 0.0362(6) Uani 1.000000 .
C9 C 0.4653(2) 0.4341(2) 0.7822(2) 0.0435(6) Uani 1.000000 .
H9 H 0.4383(2) 0.3752(2) 0.7708(2) 0.0522(8) Uiso 1.000000 R
C10 C 0.5516(2) 0.4402(2) 0.8477(3) 0.0504(7) Uani 1.000000 .
H10 H 0.5820(2) 0.3864(2) 0.8807(3) 0.0605(9) Uiso 1.000000 R
C11 C 0.5925(2) 0.5265(2) 0.8640(3) 0.0502(7) Uani 1.000000 .
H11 H 0.6510(2) 0.5319(2) 0.9072(3) 0.0602(9) Uiso 1.000000 R
C12 C 0.54495(19) 0.6052(2) 0.8147(2) 0.0449(7) Uani 1.000000 .
H12 H 0.57125(19) 0.6643(2) 0.8241(2) 0.0539(8) Uiso 1.000000 R
C13 C 0.2940(2) 0.6840(2) 0.7743(2) 0.0465(7) Uani 1.000000 .
H13a H 0.3378(2) 0.7276(2) 0.8183(2) 0.0558(8) Uiso 1.000000 R
H13b H 0.2380(2) 0.7148(2) 0.7534(2) 0.0558(8) Uiso 1.000000 R
C14 C 0.2945(2) 0.5961(2) 0.8371(2) 0.0452(7) Uani 1.000000 .
H14a H 0.2702(2) 0.6109(2) 0.8886(2) 0.0542(8) Uiso 1.000000 R
H14b H 0.3537(2) 0.5746(2) 0.8742(2) 0.0542(8) Uiso 1.000000 R
C15 C 0.2609(2) 0.4249(2) 0.8138(2) 0.0485(7) Uani 1.000000 .
H15a H 0.3208(2) 0.4217(2) 0.8633(2) 0.0582(9) Uiso 1.000000 R
H15b H 0.2240(2) 0.4131(2) 0.8519(2) 0.0582(9) Uiso 1.000000 R
C16 C 0.24484(19) 0.3502(2) 0.7305(2) 0.0436(6) Uani 1.000000 .
C17 C 0.2521(2) 0.3111(2) 0.5719(3) 0.0501(7) Uani 1.000000 .
H17 H 0.2636(2) 0.3289(2) 0.5140(3) 0.0601(9) Uiso 1.000000 R
C18 C 0.2274(3) 0.2195(2) 0.5793(3) 0.0641(10) Uani 1.000000 .
H18 H 0.2222(3) 0.1758(2) 0.5269(3) 0.0769(12) Uiso 1.000000 R
C19 C 0.2108(3) 0.1934(2) 0.6649(3) 0.0678(11) Uani 1.000000 .
H19 H 0.1933(3) 0.1319(2) 0.6708(3) 0.0814(13) Uiso 1.000000 R
C20 C 0.2201(2) 0.2586(2) 0.7420(3) 0.0563(8) Uani 1.000000 .
H20 H 0.2100(2) 0.2416(2) 0.8012(3) 0.0675(10) Uiso 1.000000 R
C21 C 0.1482(2) 0.5422(2) 0.7232(3) 0.0483(7) Uani 1.000000 .
H21a H 0.1198(2) 0.5030(2) 0.7579(3) 0.0580(9) Uiso 1.000000 R
H21b H 0.1402(2) 0.6079(2) 0.7379(3) 0.0580(9) Uiso 1.000000 R
C22 C 0.10553(19) 0.5254(2) 0.6049(3) 0.0484(7) Uani 1.000000 .
H22a H 0.04880(19) 0.5551(2) 0.5770(3) 0.0580(9) Uiso 1.000000 R
H22b H 0.09764(19) 0.4580(2) 0.5911(3) 0.0580(9) Uiso 1.000000 R
C23 C 0.1377(2) 0.5244(2) 0.4461(2) 0.0484(7) Uani 1.000000 .
H23a H 0.1208(2) 0.4587(2) 0.4455(2) 0.0581(9) Uiso 1.000000 R
H23b H 0.0891(2) 0.5587(2) 0.3955(2) 0.0581(9) Uiso 1.000000 R
C24 C 0.21522(19) 0.5313(2) 0.4161(2) 0.0422(6) Uani 1.000000 .
C25 C 0.2073(2) 0.5446(2) 0.3141(3) 0.0525(8) Uani 1.000000 .
H25 H 0.1529(2) 0.5527(2) 0.2605(3) 0.0630(9) Uiso 1.000000 R
C26 C 0.2808(3) 0.5455(3) 0.2927(3) 0.0571(8) Uani 1.000000 .
H26 H 0.2765(3) 0.5533(3) 0.2241(3) 0.0685(10) Uiso 1.000000 R
C27 C 0.3603(3) 0.5350(3) 0.3728(3) 0.0560(8) Uani 1.000000 .
H27 H 0.4107(3) 0.5359(3) 0.3596(3) 0.0672(10) Uiso 1.000000 R
C28 C 0.3645(2) 0.5229(2) 0.4738(3) 0.0462(7) Uani 1.000000 .
H28 H 0.4185(2) 0.5157(2) 0.5283(3) 0.0554(8) Uiso 1.000000 R
C29 C 0.1067(3) 0.9408(3) 0.4667(3) 0.0653(10) Uani 1.000000 .
C30 C 0.0170(3) 0.9174(4) 0.4049(4) 0.0841(13) Uani 1.000000 .
H30a H 0.0017(8) 0.8606(15) 0.4318(19) 0.126(2) Uiso 1.000000 GR
H30b H -0.0196(3) 0.9684(12) 0.409(2) 0.126(2) Uiso 1.000000 GR
H30c H 0.0094(6) 0.908(3) 0.3331(7) 0.126(2) Uiso 1.000000 GR
O6 O 0.0790(3) 0.7386(3) 0.2707(4) 0.1296(16) Uani 1.000000 .
O7 O -0.0422(4) 0.6540(4) 0.2290(8) 0.251(5) Uani 1.000000 .
O5 O -0.0495(3) 0.7986(3) 0.1568(3) 0.1226(15) Uani 1.000000 .
O8 O 0.0239(6) 0.6727(5) 0.1207(5) 0.218(3) Uani 1.000000 .

loop_
_atom_site_aniso_label
_atom_site_aniso_U_11
_atom_site_aniso_U_22
_atom_site_aniso_U_33
_atom_site_aniso_U_12
_atom_site_aniso_U_13
_atom_site_aniso_U_23
Ni1 0.03178(19) 0.03134(19) 0.0333(2) 0.00005(13) 0.01008(14) -0.00056(13)
Cl1 0.0540(5) 0.0525(4) 0.0473(4) -0.0007(3) 0.0176(3) -0.0039(3)
Cl2 0.0634(5) 0.0527(5) 0.0755(6) -0.0059(4) 0.0296(5) -0.0030(4)
N1 0.0338(12) 0.0454(13) 0.0412(13) 0.0023(10) 0.0091(10) -0.0028(10)
N2 0.0371(12) 0.0332(11) 0.0393(12) 0.0020(9) 0.0083(10) 0.0012(9)
N3 0.0385(12) 0.0425(13) 0.0378(12) -0.0008(10) 0.0150(10) -0.0018(10)
N4 0.0399(12) 0.0362(12) 0.0451(14) -0.0050(10) 0.0139(10) -0.0022(10)
N5 0.0400(13) 0.0421(13) 0.0348(12) 0.0010(10) 0.0104(10) -0.0008(10)
N6 0.078(3) 0.105(3) 0.075(3) 0.004(2) 0.016(2) 0.004(2)
O2 0.142(4) 0.192(5) 0.076(2) -0.109(3) 0.027(2) -0.009(3)
O3 0.124(3) 0.157(4) 0.083(2) 0.086(3) 0.012(2) 0.007(2)
O1 0.126(3) 0.076(2) 0.084(2) 0.0185(19) 0.053(2) 0.0250(17)
O4 0.116(3) 0.131(3) 0.104(3) -0.034(2) 0.063(2) -0.062(2)
C5 0.0430(16) 0.0460(17) 0.0542(19) 0.0131(13) 0.0076(14) 0.0043(14)
C6 0.0512(17) 0.0343(14) 0.0522(18) 0.0089(12) 0.0104(14) 0.0065(12)
C7 0.0436(15) 0.0347(14) 0.0510(17) -0.0048(12) 0.0149(13) 0.0045(12)
N7 0.0325(11) 0.0347(11) 0.0370(12) -0.0004(9) 0.0093(9) 0.0004(9)
C8 0.0370(13) 0.0364(13) 0.0352(14) -0.0018(11) 0.0141(11) 0.0009(10)
C9 0.0454(16) 0.0371(15) 0.0444(16) 0.0037(12) 0.0137(13) 0.0006(12)
C10 0.0469(17) 0.0519(18) 0.0440(17) 0.0144(14) 0.0084(14) 0.0024(14)
C11 0.0374(15) 0.062(2) 0.0430(17) 0.0025(14) 0.0066(13) -0.0038(14)
C12 0.0381(15) 0.0492(17) 0.0433(16) -0.0060(12) 0.0114(12) -0.0043(13)
C13 0.0459(16) 0.0381(15) 0.0514(18) 0.0006(12) 0.0145(14) -0.0097(13)
C14 0.0478(16) 0.0491(17) 0.0381(15) -0.0037(13) 0.0162(13) -0.0104(12)
C15 0.0553(18) 0.0480(17) 0.0456(17) -0.0039(14) 0.0233(15) 0.0040(13)
C16 0.0362(14) 0.0403(15) 0.0494(17) -0.0018(11) 0.0115(13) 0.0025(12)
C17 0.0494(17) 0.0421(16) 0.0533(18) 0.0003(13) 0.0141(14) -0.0071(13)
C18 0.068(2) 0.0410(17) 0.069(2) 0.0007(16) 0.0118(19) -0.0116(16)
C19 0.065(2) 0.0363(17) 0.089(3) -0.0097(16) 0.015(2) 0.0024(17)
C20 0.0558(19) 0.0458(17) 0.064(2) -0.0069(15) 0.0197(17) 0.0117(15)
C21 0.0404(16) 0.0562(18) 0.0514(18) -0.0014(13) 0.0212(14) -0.0073(14)
C22 0.0303(14) 0.061(2) 0.0510(18) 0.0000(13) 0.0133(13) -0.0069(14)
C23 0.0376(15) 0.0597(19) 0.0388(16) -0.0013(13) 0.0049(12) -0.0044(13)
C24 0.0412(15) 0.0420(15) 0.0372(15) 0.0018(12) 0.0085(12) -0.0037(11)
C25 0.058(2) 0.0537(18) 0.0357(16) 0.0036(15) 0.0069(14) -0.0032(13)
C26 0.074(2) 0.061(2) 0.0390(17) 0.0005(17) 0.0253(17) -0.0003(14)
C27 0.063(2) 0.060(2) 0.0515(19) 0.0001(16) 0.0291(17) -0.0022(15)
C28 0.0441(16) 0.0506(17) 0.0433(16) 0.0022(13) 0.0164(13) -0.0008(13)
C29 0.071(3) 0.069(2) 0.054(2) 0.014(2) 0.023(2) 0.0010(18)
C30 0.067(3) 0.101(4) 0.076(3) -0.003(2) 0.020(2) -0.019(3)
O6 0.097(3) 0.094(3) 0.156(4) -0.005(2) 0.003(3) 0.017(3)
O7 0.159(5) 0.144(5) 0.523(14) 0.026(4) 0.213(8) 0.144(7)
O5 0.123(3) 0.083(2) 0.117(3) 0.027(2) -0.003(2) 0.023(2)
O8 0.304(9) 0.218(7) 0.168(5) 0.051(6) 0.130(6) -0.050(5)

loop_
_atom_type_symbol
_atom_type_scat_dispersion_real
_atom_type_scat_dispersion_imag
_atom_type_scat_Cromer_Mann_a1
_atom_type_scat_Cromer_Mann_a2
_atom_type_scat_Cromer_Mann_a3
_atom_type_scat_Cromer_Mann_a4
_atom_type_scat_Cromer_Mann_b1
_atom_type_scat_Cromer_Mann_b2
_atom_type_scat_Cromer_Mann_b3
_atom_type_scat_Cromer_Mann_b4
_atom_type_scat_Cromer_Mann_c
_atom_type_scat_source
_atom_type_scat_dispersion_source
C 0.00313 0.00162 2.31000 1.02000 1.58860 0.86500 20.84390 10.20750 0.56870 51.65120 0.21560 'International Tables Volume C Table 6.1.1.4 (pp. 500-502)' 'Brennan, Cowan, Rev. Sci. Instrum., 1992, 63, 850'
Cl 0.14908 0.15974 11.46040 7.19640 6.25560 1.64550 0.01040 1.16620 18.51940 47.77840 -9.55740 'International Tables Volume C Table 6.1.1.4 (pp. 500-502)' 'Brennan, Cowan, Rev. Sci. Instrum., 1992, 63, 850'
H 0.00000 0.00000 0.49300 0.32291 0.14019 0.04081 10.51090 26.12570 3.14236 57.79970 0.00304 'International Tables Volume C Table 6.1.1.4 (pp. 500-502)' 'Brennan, Cowan, Rev. Sci. Instrum., 1992, 63, 850'
N 0.00612 0.00332 12.21260 3.13220 2.01250 1.16630 0.00570 9.89330 28.99750 0.58260 -11.52900 'International Tables Volume C Table 6.1.1.4 (pp. 500-502)' 'Brennan, Cowan, Rev. Sci. Instrum., 1992, 63, 850'
Ni 0.34081 1.11732 12.83760 7.29200 4.44380 2.38000 3.87850 0.25650 12.17630 66.34210 1.03410 'International Tables Volume C Table 6.1.1.4 (pp. 500-502)' 'Brennan, Cowan, Rev. Sci. Instrum., 1992, 63, 850'
O 0.01085 0.00610 3.04850 2.28680 1.54630 0.86700 13.27710 5.70110 0.32390 32.90890 0.25080 'International Tables Volume C Table 6.1.1.4 (pp. 500-502)' 'Brennan, Cowan, Rev. Sci. Instrum., 1992, 63, 850'

loop_
_geom_angle_atom_site_label_1
_geom_angle_atom_site_label_2
_geom_angle_atom_site_label_3
_geom_angle
_geom_angle_site_symmetry_1
_geom_angle_site_symmetry_3
_geom_angle_publ_flag
N2 Ni1 N1 84.10(9) . . ?
N3 Ni1 N1 83.91(10) . . ?
N3 Ni1 N2 84.09(9) . . ?
N4 Ni1 N1 98.14(10) . . ?
N4 Ni1 N2 164.79(10) . . ?
N4 Ni1 N3 81.21(10) . . ?
N5 Ni1 N1 80.34(10) . . ?
N5 Ni1 N2 97.49(9) . . ?
N5 Ni1 N3 163.90(10) . . ?
N5 Ni1 N4 97.72(10) . . ?
N7 Ni1 N1 164.74(9) . . ?
N7 Ni1 N2 81.00(9) . . ?
N7 Ni1 N3 97.73(9) . . ?
N7 Ni1 N4 97.09(9) . . ?
N7 Ni1 N5 98.35(10) . . ?
O3 Cl1 O2 113.3(4) . . ?
O1 Cl1 O2 107.7(2) . . ?
O1 Cl1 O3 106.7(2) . . ?
O4 Cl1 O2 108.8(3) . . ?
O4 Cl1 O3 109.2(3) . . ?
O4 Cl1 O1 111.2(2) . . ?
O7 Cl2 O6 110.8(5) . . ?
O5 Cl2 O6 108.5(2) . . ?
O5 Cl2 O7 113.5(3) . . ?
O8 Cl2 O6 99.6(4) . . ?
O8 Cl2 O7 110.3(5) . . ?
O8 Cl2 O5 113.4(4) . . ?
C5 N1 Ni1 108.80(18) . . ?
C22 N1 Ni1 104.70(18) . . ?
C22 N1 C5 112.1(3) . . ?
C23 N1 Ni1 106.21(18) . . ?
C23 N1 C5 112.2(3) . . ?
C23 N1 C22 112.3(2) . . ?
C6 N2 Ni1 104.53(18) . . ?
C7 N2 Ni1 106.55(17) . . ?
C7 N2 C6 112.1(2) . . ?
C13 N2 Ni1 108.64(17) . . ?
C13 N2 C6 112.2(2) . . ?
C13 N2 C7 112.3(2) . . ?
C14 N3 Ni1 104.12(17) . . ?
C15 N3 Ni1 105.82(18) . . ?
C15 N3 C14 113.6(2) . . ?
C21 N3 Ni1 109.27(18) . . ?
C21 N3 C14 111.6(2) . . ?
C21 N3 C15 111.9(2) . . ?
C16 N4 Ni1 113.5(2) . . ?
C17 N4 Ni1 127.1(2) . . ?
C17 N4 C16 119.3(3) . . ?
C24 N5 Ni1 113.4(2) . . ?
C28 N5 Ni1 127.8(2) . . ?
C28 N5 C24 118.4(3) . . ?
H5a C5 N1 109.12(16) . . ?
H5b C5 N1 109.12(18) . . ?
H5b C5 H5a 107.9 . . ?
C6 C5 N1 112.4(2) . . ?
C6 C5 H5a 109.12(17) . . ?
C6 C5 H5b 109.12(19) . . ?
C5 C6 N2 110.0(3) . . ?
H6a C6 N2 109.65(15) . . ?
H6a C6 C5 109.65(16) . . ?
H6b C6 N2 109.65(17) . . ?
H6b C6 C5 109.65(19) . . ?
H6b C6 H6a 108.2 . . ?
H7a C7 N2 109.54(16) . . ?
H7b C7 N2 109.54(15) . . ?
H7b C7 H7a 108.1 . . ?
C8 C7 N2 110.5(2) . . ?
C8 C7 H7a 109.54(16) . . ?
C8 C7 H7b 109.54(16) . . ?
C8 N7 Ni1 113.50(18) . . ?
C9 N7 Ni1 128.2(2) . . ?
C9 N7 C8 118.0(2) . . ?
N7 C8 C7 115.7(2) . . ?
C12 C8 C7 122.1(3) . . ?
C12 C8 N7 122.1(3) . . ?
H9 C9 N7 118.86(17) . . ?
C10 C9 N7 122.3(3) . . ?
C10 C9 H9 118.86(19) . . ?
H10 C10 C9 120.27(19) . . ?
C11 C10 C9 119.5(3) . . ?
C11 C10 H10 120.27(18) . . ?
H11 C11 C10 120.69(18) . . ?
C12 C11 C10 118.6(3) . . ?
C12 C11 H11 120.69(18) . . ?
C11 C12 C8 119.5(3) . . ?
H12 C12 C8 120.27(17) . . ?
H12 C12 C11 120.27(18) . . ?
H13a C13 N2 109.12(15) . . ?
H13b C13 N2 109.12(15) . . ?
H13b C13 H13a 107.9 . . ?
C14 C13 N2 112.4(2) . . ?
C14 C13 H13a 109.12(16) . . ?
C14 C13 H13b 109.12(17) . . ?
C13 C14 N3 110.1(2) . . ?
H14a C14 N3 109.63(15) . . ?
H14a C14 C13 109.63(16) . . ?
H14b C14 N3 109.63(16) . . ?
H14b C14 C13 109.63(17) . . ?
H14b C14 H14a 108.1 . . ?
H15a C15 N3 109.51(16) . . ?
H15b C15 N3 109.51(16) . . ?
H15b C15 H15a 108.1 . . ?
C16 C15 N3 110.7(2) . . ?
C16 C15 H15a 109.51(17) . . ?
C16 C15 H15b 109.51(17) . . ?
C15 C16 N4 116.1(3) . . ?
C20 C16 N4 121.3(3) . . ?
C20 C16 C15 122.5(3) . . ?
H17 C17 N4 119.14(18) . . ?
C18 C17 N4 121.7(3) . . ?
C18 C17 H17 119.1(2) . . ?
H18 C18 C17 120.5(2) . . ?
C19 C18 C17 119.1(3) . . ?
C19 C18 H18 120.5(2) . . ?
H19 C19 C18 120.2(2) . . ?
C20 C19 C18 119.5(3) . . ?
C20 C19 H19 120.2(2) . . ?
C19 C20 C16 119.1(3) . . ?
H20 C20 C16 120.5(2) . . ?
H20 C20 C19 120.5(2) . . ?
H21a C21 N3 109.20(16) . . ?
H21b C21 N3 109.20(16) . . ?
H21b C21 H21a 107.9 . . ?
C22 C21 N3 112.1(2) . . ?
C22 C21 H21a 109.20(18) . . ?
C22 C21 H21b 109.20(18) . . ?
C21 C22 N1 110.6(2) . . ?
H22a C22 N1 109.53(16) . . ?
H22a C22 C21 109.53(17) . . ?
H22b C22 N1 109.53(16) . . ?
H22b C22 C21 109.53(19) . . ?
H22b C22 H22a 108.1 . . ?
H23a C23 N1 109.74(17) . . ?
H23b C23 N1 109.74(16) . . ?
H23b C23 H23a 108.2 . . ?
C24 C23 N1 109.6(2) . . ?
C24 C23 H23a 109.74(17) . . ?
C24 C23 H23b 109.74(17) . . ?
C23 C24 N5 115.4(3) . . ?
C25 C24 N5 121.9(3) . . ?
C25 C24 C23 122.7(3) . . ?
H25 C25 C24 120.5(2) . . ?
C26 C25 C24 119.1(3) . . ?
C26 C25 H25 120.5(2) . . ?
H26 C26 C25 120.2(2) . . ?
C27 C26 C25 119.6(3) . . ?
C27 C26 H26 120.2(2) . . ?
H27 C27 C26 120.6(2) . . ?
C28 C27 C26 118.9(3) . . ?
C28 C27 H27 120.6(2) . . ?
C27 C28 N5 122.2(3) . . ?
H28 C28 N5 118.90(17) . . ?
H28 C28 C27 118.9(2) . . ?
C30 C29 N6 179.5(5) . . ?
H30a C30 C29 109.5 . . ?
H30b C30 C29 109.5 . . ?
H30b C30 H30a 109.5 . . ?
H30c C30 C29 109.5 . . ?
H30c C30 H30a 109.5 . . ?
H30c C30 H30b 109.5 . . ?

loop_
_geom_bond_atom_site_label_1
_geom_bond_atom_site_label_2
_geom_bond_distance
_geom_bond_site_symmetry_2
_geom_bond_publ_flag
Ni1 N1 2.105(2) . ?
Ni1 N2 2.096(2) . ?
Ni1 N3 2.105(2) . ?
Ni1 N4 2.065(2) . ?
Ni1 N5 2.087(2) . ?
Ni1 N7 2.072(2) . ?
Cl1 O2 1.386(4) . ?
Cl1 O3 1.395(3) . ?
Cl1 O1 1.420(3) . ?
Cl1 O4 1.415(3) . ?
Cl2 O6 1.406(4) . ?
Cl2 O7 1.300(5) . ?
Cl2 O5 1.398(4) . ?
Cl2 O8 1.381(5) . ?
N1 C5 1.488(4) . ?
N1 C22 1.484(4) . ?
N1 C23 1.477(4) . ?
N2 C6 1.486(4) . ?
N2 C7 1.476(4) . ?
N2 C13 1.492(4) . ?
N3 C14 1.484(4) . ?
N3 C15 1.475(4) . ?
N3 C21 1.489(4) . ?
N4 C16 1.334(4) . ?
N4 C17 1.345(4) . ?
N5 C24 1.348(4) . ?
N5 C28 1.340(4) . ?
N6 C29 1.125(6) . ?
C5 H5a 0.9700 . ?
C5 H5b 0.9700 . ?
C5 C6 1.532(5) . ?
C6 H6a 0.9700 . ?
C6 H6b 0.9700 . ?
C7 H7a 0.9700 . ?
C7 H7b 0.9700 . ?
C7 C8 1.515(4) . ?
N7 C8 1.348(3) . ?
N7 C9 1.346(4) . ?
C8 C12 1.373(4) . ?
C9 H9 0.9300 . ?
C9 C10 1.376(4) . ?
C10 H10 0.9300 . ?
C10 C11 1.373(5) . ?
C11 H11 0.9300 . ?
C11 C12 1.381(4) . ?
C12 H12 0.9300 . ?
C13 H13a 0.9700 . ?
C13 H13b 0.9700 . ?
C13 C14 1.513(4) . ?
C14 H14a 0.9700 . ?
C14 H14b 0.9700 . ?
C15 H15a 0.9700 . ?
C15 H15b 0.9700 . ?
C15 C16 1.507(4) . ?
C16 C20 1.386(4) . ?
C17 H17 0.9300 . ?
C17 C18 1.374(5) . ?
C18 H18 0.9300 . ?
C18 C19 1.370(6) . ?
C19 H19 0.9300 . ?
C19 C20 1.372(5) . ?
C20 H20 0.9300 . ?
C21 H21a 0.9700 . ?
C21 H21b 0.9700 . ?
C21 C22 1.527(4) . ?
C22 H22a 0.9700 . ?
C22 H22b 0.9700 . ?
C23 H23a 0.9700 . ?
C23 H23b 0.9700 . ?
C23 C24 1.511(4) . ?
C24 C25 1.378(5) . ?
C25 H25 0.9300 . ?
C25 C26 1.373(5) . ?
C26 H26 0.9300 . ?
C26 C27 1.367(5) . ?
C27 H27 0.9300 . ?
C27 C28 1.382(5) . ?
C28 H28 0.9300 . ?
C29 C30 1.446(6) . ?
C30 H30a 0.9600 . ?
C30 H30b 0.9600 . ?
C30 H30c 0.9600 . ?

loop_
_geom_torsion_atom_site_label_1
_geom_torsion_atom_site_label_2
_geom_torsion_atom_site_label_3
_geom_torsion_atom_site_label_4
_geom_torsion
_geom_torsion_site_symmetry_1
_geom_torsion_site_symmetry_2
_geom_torsion_site_symmetry_3
_geom_torsion_site_symmetry_4
_geom_torsion_publ_flag
Ni1 N1 C5 C6 17.6(2) . . . . ?
Ni1 N1 C22 C21 46.48(19) . . . . ?
Ni1 N1 C23 C24 -41.29(19) . . . . ?
Ni1 N2 C6 C5 47.36(19) . . . . ?
Ni1 N2 C7 C8 -38.06(18) . . . . ?
Ni1 N2 C13 C14 19.39(19) . . . . ?
Ni1 N3 C14 C13 47.56(18) . . . . ?
Ni1 N3 C15 C16 -37.91(18) . . . . ?
Ni1 N3 C21 C22 18.6(2) . . . . ?
Ni1 N4 C16 C15 -7.4(2) . . . . ?
Ni1 N4 C16 C20 175.6(2) . . . . ?
Ni1 N4 C17 C18 -174.9(3) . . . . ?
Ni1 N5 C24 C23 -8.5(2) . . . . ?
Ni1 N5 C24 C25 173.1(2) . . . . ?
Ni1 N5 C28 C27 -172.8(3) . . . . ?
Ni1 N7 C8 C7 -5.1(2) . . . . ?
Ni1 N7 C8 C12 176.7(2) . . . . ?
Ni1 N7 C9 C10 -174.5(3) . . . . ?
N1 C5 C6 N2 -44.7(3) . . . . ?
N1 C22 C21 N3 -44.8(3) . . . . ?
N1 C23 C24 N5 34.3(3) . . . . ?
N1 C23 C24 C25 -147.3(3) . . . . ?
N2 C7 C8 N7 29.9(3) . . . . ?
N2 C7 C8 C12 -151.9(2) . . . . ?
N2 C13 C14 N3 -46.3(3) . . . . ?
N3 C15 C16 N4 31.7(3) . . . . ?
N3 C15 C16 C20 -151.4(3) . . . . ?
N4 C16 C20 C19 -0.2(4) . . . . ?
N4 C17 C18 C19 -0.3(4) . . . . ?
N5 C24 C25 C26 1.3(4) . . . . ?
N5 C28 C27 C26 0.0(4) . . . . ?
C7 C8 N7 C9 179.7(3) . . . . ?
C7 C8 C12 C11 -179.7(3) . . . . ?
N7 C8 C12 C11 -1.6(3) . . . . ?
N7 C9 C10 C11 -1.0(4) . . . . ?
C8 C12 C11 C10 0.4(3) . . . . ?
C9 C10 C11 C12 0.8(4) . . . . ?
C15 C16 C20 C19 -176.9(3) . . . . ?
C16 C20 C19 C18 1.1(4) . . . . ?
C17 C18 C19 C20 -0.9(4) . . . . ?
C23 C24 C25 C26 -176.9(3) . . . . ?
C24 C25 C26 C27 -1.1(4) . . . . ?
C25 C26 C27 C28 0.4(4) . . . . ?
